data_4088379
loop_
_publ_author_name
'Braunschweig, Holger'
'Dewhurst, Rian D.'
'Schneider, Christoph'

_publ_section_title
;
 Steric Control between Neutral Metal-Only Lewis Pairs and
 Metal-Stabilized Gallenium and Gallinium Cations
;
_journal_issue 7
_journal_name_full Organometallics
_journal_page_first 1002
_journal_paper_doi 10.1021/acs.organomet.6b00045
_journal_volume 35
_journal_year 2016
_chemical_formula_moiety 'C53 H81 Cl6 Fe Ga2 O3 P2'
_chemical_formula_sum 'C53 H81 Cl6 Fe Ga2 O3 P2'
_chemical_formula_weight 1236.10
_space_group_crystal_system triclinic
_space_group_IT_number 2
_space_group_name_Hall '-P 1'
_space_group_name_H-M_alt 'P -1'
_atom_sites_solution_hydrogens geom
_audit_creation_method SHELXL-2014
_cell_angle_alpha 101.106(8)
_cell_angle_beta 95.429(8)
_cell_angle_gamma 96.512(9)
_cell_formula_units_Z 2
_cell_length_a 11.684(2)
_cell_length_b 15.787(3)
_cell_length_c 16.292(3)
_cell_measurement_reflns_used 9915
_cell_measurement_temperature 100(2)
_cell_measurement_theta_max 26.80
_cell_measurement_theta_min 2.31
_cell_volume 2908.9(9)
_computing_cell_refinement 'Saint+ ver. 8.18C (Bruker AXS)'
_computing_data_collection 'APEX2 ver. 2012.4-3 (Bruker AXS)'
_computing_data_reduction 'Saint+ ver. 8.18C (Bruker AXS)'
_computing_molecular_graphics 'XP ver. 5.1 (Bruker AXS, 1998)'
_computing_publication_material 'SHELXL-97 (Sheldrick, 2008)'
_computing_structure_refinement 'SHELXL-2014 (Sheldrick, 2014)'
_diffrn_ambient_temperature 100(2)
_diffrn_detector_area_resol_mean 8.333
_diffrn_measured_fraction_theta_full 0.981
_diffrn_measured_fraction_theta_max 0.972
_diffrn_measurement_device_type 'Bruker D8 Quest'
_diffrn_measurement_method '\f and \w scans'
_diffrn_radiation_type MoK\a
_diffrn_radiation_wavelength 0.71073
_diffrn_reflns_av_R_equivalents 0.0295
_diffrn_reflns_av_unetI/netI 0.0294
_diffrn_reflns_Laue_measured_fraction_full 0.981
_diffrn_reflns_Laue_measured_fraction_max 0.972
_diffrn_reflns_limit_h_max 14
_diffrn_reflns_limit_h_min -14
_diffrn_reflns_limit_k_max 19
_diffrn_reflns_limit_k_min -19
_diffrn_reflns_limit_l_max 20
_diffrn_reflns_limit_l_min -20
_diffrn_reflns_number 45407
_diffrn_reflns_point_group_measured_fraction_full 0.981
_diffrn_reflns_point_group_measured_fraction_max 0.972
_diffrn_reflns_theta_full 26.000
_diffrn_reflns_theta_max 26.759
_diffrn_reflns_theta_min 2.305
_exptl_absorpt_coefficient_mu 1.536
_exptl_absorpt_correction_T_max 0.7454
_exptl_absorpt_correction_T_min 0.6893
_exptl_absorpt_correction_type multi-scan
_exptl_absorpt_process_details 'Sadabs 2008/1 (Bruker 2008)'
_exptl_crystal_colour colourless
_exptl_crystal_density_diffrn 1.411
_exptl_crystal_description block
_exptl_crystal_F_000 1286
_exptl_crystal_size_max 0.168
_exptl_crystal_size_mid 0.165
_exptl_crystal_size_min 0.122
_refine_diff_density_max 1.405
_refine_diff_density_min -0.531
_refine_diff_density_rms 0.079
_refine_ls_extinction_method none
_refine_ls_goodness_of_fit_ref 1.045
_refine_ls_hydrogen_treatment constr
_refine_ls_matrix_type full
_refine_ls_number_parameters 605
_refine_ls_number_reflns 12053
_refine_ls_number_restraints 522
_refine_ls_restrained_S_all 1.028
_refine_ls_R_factor_all 0.0442
_refine_ls_R_factor_gt 0.0322
_refine_ls_shift/su_max 0.002
_refine_ls_shift/su_mean 0.000
_refine_ls_structure_factor_coef Fsqd
_refine_ls_weighting_details 'w=1/[\s^2^(Fo^2^)+(0.0325P)^2^+3.2955P] where P=(Fo^2^+2Fc^2^)/3'
_refine_ls_weighting_scheme calc
_refine_ls_wR_factor_gt 0.0729
_refine_ls_wR_factor_ref 0.0784
_reflns_Friedel_coverage 0.000
_reflns_number_gt 10108
_reflns_number_total 12053
_reflns_threshold_expression 'I > 2\s(I)'
_cod_data_source_file 4b.cif
_cod_data_source_block 4b
_cod_original_cell_volume 2908.6(10)
_cod_database_code 4088379
_shelx_space_group_comment
;
The symmetry employed for this shelxl refinement is uniquely defined
by the following loop, which should always be used as a source of
symmetry information in preference to the above space-group names.
They are only intended as comments.
;
_shelx_estimated_absorpt_t_min 0.782
_shelx_estimated_absorpt_t_max 0.835
_shelxl_version_number 2014-3

loop_
_space_group_symop_operation_xyz
'x, y, z'
'-x, -y, -z'

loop_
_atom_site_label
_atom_site_type_symbol
_atom_site_fract_x
_atom_site_fract_y
_atom_site_fract_z
_atom_site_U_iso_or_equiv
_atom_site_adp_type
_atom_site_occupancy
_atom_site_site_symmetry_order
_atom_site_calc_flag
_atom_site_refinement_flags_posn
_atom_site_refinement_flags_adp
Ga1 Ga 0.11999(2) 0.82685(2) 0.42834(2) 0.01602(6) Uani 1 1 d . U
C1 C 0.09811(19) 0.64615(14) 0.41068(13) 0.0147(4) Uani 1 1 d . U
P1 P 0.29054(5) 0.71492(4) 0.54452(3) 0.01079(11) Uani 1 1 d . U
O1 O 0.01390(14) 0.60485(11) 0.41780(10) 0.0196(3) Uani 1 1 d . U
Cl1 Cl 0.18042(7) 0.96555(4) 0.44788(4) 0.03201(15) Uani 1 1 d . U
Fe1 Fe 0.23246(3) 0.71096(2) 0.40108(2) 0.01085(7) Uani 1 1 d . U
Ga2 Ga 0.29738(2) 0.31102(2) 0.14991(2) 0.01771(7) Uani 1 1 d . U
C2 C 0.34292(19) 0.80085(15) 0.40004(13) 0.0163(5) Uani 1 1 d . U
P2 P 0.18649(5) 0.69366(4) 0.25388(3) 0.01136(11) Uani 1 1 d . U
O2 O 0.41259(15) 0.85784(11) 0.40036(10) 0.0244(4) Uani 1 1 d . U
Cl2 Cl -0.06613(5) 0.80892(5) 0.43498(4) 0.02898(14) Uani 1 1 d . U
Cl4 Cl 0.47071(5) 0.35276(4) 0.12013(4) 0.02777(14) Uani 1 1 d . U
Cl3 Cl 0.16476(5) 0.35388(4) 0.06896(4) 0.02671(14) Uani 1 1 d . U
C3 C 0.32057(19) 0.62354(15) 0.38037(13) 0.0143(4) Uani 1 1 d . U
O3 O 0.37821(14) 0.57002(11) 0.37012(10) 0.0209(4) Uani 1 1 d . U
Cl5 Cl 0.26579(6) 0.16960(4) 0.12938(4) 0.02832(14) Uani 1 1 d . U
Cl6 Cl 0.28770(6) 0.37067(4) 0.28135(4) 0.02654(14) Uani 1 1 d . U
C11 C 0.53272(19) 0.74242(15) 0.52893(14) 0.0184(5) Uani 1 1 d . U
H012 H 0.5513 0.6910 0.5514 0.022 Uiso 1 1 calc R U
H013 H 0.5049 0.7227 0.4682 0.022 Uiso 1 1 calc R U
C13 C 0.6857(2) 0.84404(16) 0.63358(16) 0.0228(5) Uani 1 1 d . U
H01S H 0.7125 0.7966 0.6591 0.027 Uiso 1 1 calc R U
H01T H 0.7523 0.8903 0.6391 0.027 Uiso 1 1 calc R U
C12 C 0.6423(2) 0.80888(17) 0.54043(15) 0.0227(5) Uani 1 1 d . U
H016 H 0.7039 0.7810 0.5122 0.027 Uiso 1 1 calc R U
H017 H 0.6252 0.8578 0.5134 0.027 Uiso 1 1 calc R U
C10 C 0.43612(18) 0.78297(14) 0.57530(13) 0.0135(4) Uani 1 1 d . U
H10 H 0.4282 0.8378 0.5544 0.016 Uiso 1 1 calc R U
C14 C 0.5893(2) 0.88092(16) 0.68021(15) 0.0214(5) Uani 1 1 d . U
H01Y H 0.5683 0.9321 0.6583 0.026 Uiso 1 1 calc R U
H01Z H 0.6180 0.9007 0.7408 0.026 Uiso 1 1 calc R U
C15 C 0.4806(2) 0.81298(15) 0.66993(14) 0.0186(5) Uani 1 1 d . U
H00K H 0.4196 0.8389 0.7006 0.022 Uiso 1 1 calc R U
H00M H 0.5000 0.7625 0.6937 0.022 Uiso 1 1 calc R U
C21 C 0.3253(2) 0.60260(15) 0.66085(14) 0.0168(5) Uani 1 1 d . U
H00A H 0.3809 0.6530 0.6922 0.020 Uiso 1 1 calc R U
H00B H 0.2495 0.6070 0.6828 0.020 Uiso 1 1 calc R U
C20 C 0.31188(19) 0.60514(14) 0.56606(13) 0.0141(4) Uani 1 1 d . U
H20 H 0.3883 0.5935 0.5466 0.017 Uiso 1 1 calc R U
C23 C 0.2911(2) 0.43662(15) 0.62349(15) 0.0219(5) Uani 1 1 d . U
H00Q H 0.3287 0.3844 0.6285 0.026 Uiso 1 1 calc R U
H00S H 0.2160 0.4307 0.6466 0.026 Uiso 1 1 calc R U
C22 C 0.3687(2) 0.51800(16) 0.67500(15) 0.0217(5) Uani 1 1 d . U
H01I H 0.3717 0.5163 0.7356 0.026 Uiso 1 1 calc R U
H01J H 0.4485 0.5174 0.6594 0.026 Uiso 1 1 calc R U
C24 C 0.2694(2) 0.44126(15) 0.53042(15) 0.0219(5) Uani 1 1 d . U
H01G H 0.2122 0.3911 0.5006 0.026 Uiso 1 1 calc R U
H01H H 0.3427 0.4371 0.5048 0.026 Uiso 1 1 calc R U
C25 C 0.2240(2) 0.52614(14) 0.51908(14) 0.0167(5) Uani 1 1 d . U
H00H H 0.1484 0.5291 0.5416 0.020 Uiso 1 1 calc R U
H00I H 0.2121 0.5275 0.4584 0.020 Uiso 1 1 calc R U
C30 C 0.19977(18) 0.76159(14) 0.62476(13) 0.0130(4) Uani 1 1 d . U
H30 H 0.2399 0.7571 0.6805 0.016 Uiso 1 1 calc R U
C31 C 0.07665(19) 0.71216(15) 0.61810(14) 0.0167(5) Uani 1 1 d . U
H00C H 0.0311 0.7170 0.5652 0.020 Uiso 1 1 calc R U
H00D H 0.0812 0.6497 0.6167 0.020 Uiso 1 1 calc R U
C32 C 0.0160(2) 0.75027(16) 0.69382(15) 0.0228(5) Uani 1 1 d . U
H01K H -0.0640 0.7196 0.6877 0.027 Uiso 1 1 calc R U
H01L H 0.0580 0.7404 0.7461 0.027 Uiso 1 1 calc R U
C33 C 0.0119(2) 0.84776(17) 0.70105(16) 0.0243(5) Uani 1 1 d . U
H018 H -0.0231 0.8707 0.7524 0.029 Uiso 1 1 calc R U
H019 H -0.0378 0.8571 0.6518 0.029 Uiso 1 1 calc R U
C34 C 0.1331(2) 0.89741(16) 0.70512(15) 0.0220(5) Uani 1 1 d . U
H01Q H 0.1801 0.8941 0.7580 0.026 Uiso 1 1 calc R U
H01R H 0.1271 0.9595 0.7054 0.026 Uiso 1 1 calc R U
C35 C 0.1934(2) 0.85898(14) 0.62939(14) 0.0171(5) Uani 1 1 d . U
H01O H 0.1500 0.8670 0.5768 0.021 Uiso 1 1 calc R U
H01P H 0.2728 0.8904 0.6344 0.021 Uiso 1 1 calc R U
C40 C 0.15913(18) 0.78742(14) 0.20536(13) 0.0133(4) Uani 1 1 d . U
H40 H 0.1405 0.7627 0.1436 0.016 Uiso 1 1 calc R U
C41 C 0.0521(2) 0.82954(15) 0.23182(14) 0.0177(5) Uani 1 1 d . U
H01W H -0.0147 0.7837 0.2273 0.021 Uiso 1 1 calc R U
H01X H 0.0682 0.8612 0.2912 0.021 Uiso 1 1 calc R U
C42 C 0.0223(2) 0.89308(15) 0.17508(15) 0.0196(5) Uani 1 1 d . U
H010 H 0.0002 0.8605 0.1163 0.024 Uiso 1 1 calc R U
H011 H -0.0449 0.9213 0.1938 0.024 Uiso 1 1 calc R U
C43 C 0.1258(2) 0.96298(15) 0.17823(15) 0.0214(5) Uani 1 1 d . U
H014 H 0.1064 1.0006 0.1382 0.026 Uiso 1 1 calc R U
H015 H 0.1416 1.0001 0.2355 0.026 Uiso 1 1 calc R U
C44 C 0.2340(2) 0.92224(15) 0.15588(14) 0.0178(5) Uani 1 1 d . U
H44 H 0.3003 0.9688 0.1617 0.021 Uiso 1 1 calc R U
H00X H 0.2211 0.8904 0.0965 0.021 Uiso 1 1 calc R U
C45 C 0.26339(19) 0.85906(14) 0.21346(14) 0.0164(5) Uani 1 1 d . U
H00Y H 0.2810 0.8912 0.2727 0.020 Uiso 1 1 calc R U
H00Z H 0.3327 0.8323 0.1970 0.020 Uiso 1 1 calc R U
C50 C 0.30066(18) 0.64268(14) 0.19659(13) 0.0133(4) Uani 1 1 d . U
H50 H 0.2950 0.5819 0.2067 0.016 Uiso 1 1 calc R U
C51 C 0.42827(18) 0.68325(15) 0.22763(13) 0.0150(4) Uani 1 1 d . U
H01C H 0.4433 0.7409 0.2124 0.018 Uiso 1 1 calc R U
H01D H 0.4425 0.6915 0.2897 0.018 Uiso 1 1 calc R U
C52 C 0.5097(2) 0.62253(16) 0.18668(14) 0.0188(5) Uani 1 1 d . U
H01A H 0.5912 0.6480 0.2069 0.023 Uiso 1 1 calc R U
H01B H 0.4960 0.5656 0.2036 0.023 Uiso 1 1 calc R U
C53 C 0.4901(2) 0.60886(17) 0.09098(14) 0.0222(5) Uani 1 1 d . U
H01M H 0.5404 0.5669 0.0660 0.027 Uiso 1 1 calc R U
H01N H 0.5119 0.6648 0.0738 0.027 Uiso 1 1 calc R U
C54 C 0.3632(2) 0.57439(16) 0.05754(14) 0.0200(5) Uani 1 1 d . U
H01U H 0.3518 0.5711 -0.0040 0.024 Uiso 1 1 calc R U
H01V H 0.3449 0.5148 0.0677 0.024 Uiso 1 1 calc R U
C55 C 0.2801(2) 0.63242(16) 0.09970(13) 0.0178(5) Uani 1 1 d . U
H00O H 0.1990 0.6062 0.0790 0.021 Uiso 1 1 calc R U
H00P H 0.2924 0.6904 0.0848 0.021 Uiso 1 1 calc R U
C60 C 0.04901(18) 0.61619(14) 0.22037(13) 0.0133(4) Uani 1 1 d . U
H60 H -0.0040 0.6343 0.2633 0.016 Uiso 1 1 calc R U
C61 C 0.06820(19) 0.52239(14) 0.22702(14) 0.0162(5) Uani 1 1 d . U
H00E H 0.1135 0.4983 0.1818 0.019 Uiso 1 1 calc R U
H00G H 0.1134 0.5234 0.2819 0.019 Uiso 1 1 calc R U
C62 C -0.0477(2) 0.46377(15) 0.21931(15) 0.0218(5) Uani 1 1 d . U
H00T H -0.0886 0.4837 0.2685 0.026 Uiso 1 1 calc R U
H62 H -0.0329 0.4033 0.2197 0.026 Uiso 1 1 calc R U
C63 C -0.1251(2) 0.46489(16) 0.13833(16) 0.0263(6) Uani 1 1 d . U
H022 H -0.0905 0.4357 0.0891 0.032 Uiso 1 1 calc R U
H023 H -0.2023 0.4319 0.1387 0.032 Uiso 1 1 calc R U
C64 C -0.1396(2) 0.55779(17) 0.12959(16) 0.0240(5) Uani 1 1 d . U
H020 H -0.1823 0.5848 0.1752 0.029 Uiso 1 1 calc R U
H021 H -0.1859 0.5563 0.0751 0.029 Uiso 1 1 calc R U
C65 C -0.0209(2) 0.61336(16) 0.13406(14) 0.0195(5) Uani 1 1 d . U
H01E H -0.0321 0.6731 0.1278 0.023 Uiso 1 1 calc R U
H01F H 0.0218 0.5875 0.0879 0.023 Uiso 1 1 calc R U
C70 C 0.6870(3) 0.8321(2) 0.1723(2) 0.0401(7) Uani 1 1 d . U
C71 C 0.5979(3) 0.8864(2) 0.1612(2) 0.0436(7) Uani 1 1 d . U
H02B H 0.5628 0.8875 0.1064 0.052 Uiso 1 1 calc R U
C72 C 0.5655(2) 0.9353(2) 0.2295(2) 0.0362(7) Uani 1 1 d . U
H024 H 0.5074 0.9714 0.2213 0.043 Uiso 1 1 calc R U
C73 C 0.6121(3) 0.9367(2) 0.3129(2) 0.0396(7) Uani 1 1 d . U
H02D H 0.5861 0.9729 0.3591 0.047 Uiso 1 1 calc R U
C74 C 0.6943(2) 0.8855(2) 0.3257(2) 0.0396(7) Uani 1 1 d . U
H02C H 0.7275 0.8845 0.3810 0.048 Uiso 1 1 calc R U
C75 C 0.7308(2) 0.83126(19) 0.2513(2) 0.0355(6) Uani 1 1 d . U
H025 H 0.7876 0.7942 0.2595 0.043 Uiso 1 1 calc R U
C76 C 0.7266(3) 0.7821(2) 0.0998(2) 0.0533(9) Uani 1 1 d . U
H02H H 0.7859 0.7467 0.1068 0.064 Uiso 1 1 calc R U
H02I H 0.6935 0.7844 0.0448 0.064 Uiso 1 1 calc R U
C80 C 0.3077(2) 0.87611(19) -0.07457(16) 0.0296(6) Uani 1 1 d . U
C81 C 0.2485(3) 0.9480(2) -0.06141(17) 0.0330(6) Uani 1 1 d . U
H028 H 0.2902 1.0044 -0.0561 0.040 Uiso 1 1 calc R U
C82 C 0.1310(3) 0.9400(2) -0.05583(17) 0.0366(7) Uani 1 1 d . U
H027 H 0.0925 0.9903 -0.0477 0.044 Uiso 1 1 calc R U
C83 C 0.0689(3) 0.8575(2) -0.06225(17) 0.0388(7) Uani 1 1 d . U
H029 H -0.0123 0.8513 -0.0590 0.047 Uiso 1 1 calc R U
C84 C 0.1260(3) 0.7854(2) -0.07335(18) 0.0424(7) Uani 1 1 d . U
H02A H 0.0842 0.7294 -0.0767 0.051 Uiso 1 1 calc R U
C85 C 0.2443(3) 0.7937(2) -0.07975(18) 0.0381(7) Uani 1 1 d . U
H026 H 0.2826 0.7433 -0.0877 0.046 Uiso 1 1 calc R U
C86 C 0.4356(3) 0.8843(2) -0.0839(2) 0.0443(8) Uani 1 1 d . U
H02E H 0.4774 0.9320 -0.0401 0.067 Uiso 1 1 calc R U
H02F H 0.4475 0.8964 -0.1395 0.067 Uiso 1 1 calc R U
H02G H 0.4650 0.8297 -0.0783 0.067 Uiso 1 1 calc R U

loop_
_atom_site_aniso_label
_atom_site_aniso_U_11
_atom_site_aniso_U_22
_atom_site_aniso_U_33
_atom_site_aniso_U_23
_atom_site_aniso_U_13
_atom_site_aniso_U_12
Ga1 0.02103(13) 0.01471(13) 0.01429(12) 0.00407(9) 0.00407(10) 0.00728(10)
C1 0.0196(11) 0.0163(11) 0.0082(10) 0.0018(8) -0.0011(8) 0.0055(9)
P1 0.0111(3) 0.0110(3) 0.0105(3) 0.0022(2) 0.0013(2) 0.0022(2)
O1 0.0176(8) 0.0239(9) 0.0164(8) 0.0051(7) 0.0020(6) -0.0021(7)
Cl1 0.0601(4) 0.0135(3) 0.0229(3) 0.0035(2) 0.0067(3) 0.0061(3)
Fe1 0.01160(15) 0.01114(15) 0.00984(14) 0.00213(11) 0.00116(11) 0.00179(12)
Ga2 0.02136(14) 0.01511(13) 0.01662(13) 0.00395(10) 0.00154(10) 0.00170(10)
C2 0.0171(11) 0.0208(12) 0.0105(10) 0.0032(8) -0.0005(8) 0.0021(9)
P2 0.0125(3) 0.0114(3) 0.0103(3) 0.0026(2) 0.0009(2) 0.0017(2)
O2 0.0245(9) 0.0259(9) 0.0206(9) 0.0088(7) -0.0032(7) -0.0077(8)
Cl2 0.0223(3) 0.0435(4) 0.0287(3) 0.0158(3) 0.0088(2) 0.0175(3)
Cl4 0.0247(3) 0.0313(3) 0.0263(3) 0.0044(3) 0.0068(2) -0.0011(3)
Cl3 0.0305(3) 0.0258(3) 0.0247(3) 0.0068(2) -0.0017(2) 0.0090(3)
C3 0.0154(10) 0.0169(11) 0.0099(10) 0.0025(8) 0.0015(8) -0.0001(9)
O3 0.0243(9) 0.0209(9) 0.0195(8) 0.0035(7) 0.0051(7) 0.0099(7)
Cl5 0.0363(3) 0.0159(3) 0.0314(3) 0.0062(2) -0.0027(3) 0.0014(3)
Cl6 0.0346(3) 0.0251(3) 0.0187(3) 0.0022(2) 0.0060(2) 0.0006(3)
C11 0.0134(11) 0.0208(12) 0.0201(12) 0.0011(9) 0.0022(9) 0.0034(9)
C13 0.0146(11) 0.0222(13) 0.0305(13) 0.0095(10) -0.0045(9) -0.0031(10)
C12 0.0146(11) 0.0261(13) 0.0281(13) 0.0077(10) 0.0039(9) 0.0013(10)
C10 0.0111(10) 0.0138(11) 0.0148(10) 0.0026(8) 0.0005(8) -0.0003(8)
C14 0.0201(12) 0.0211(12) 0.0200(12) 0.0035(9) -0.0052(9) -0.0030(10)
C15 0.0180(11) 0.0204(12) 0.0149(11) 0.0018(9) -0.0012(9) -0.0022(9)
C21 0.0163(11) 0.0169(11) 0.0178(11) 0.0065(9) -0.0001(9) 0.0019(9)
C20 0.0130(10) 0.0134(10) 0.0167(11) 0.0039(8) 0.0023(8) 0.0036(9)
C23 0.0256(13) 0.0153(11) 0.0265(12) 0.0083(9) 0.0000(10) 0.0058(10)
C22 0.0203(12) 0.0211(12) 0.0250(12) 0.0095(10) -0.0025(10) 0.0049(10)
C24 0.0281(13) 0.0143(11) 0.0236(12) 0.0035(9) 0.0022(10) 0.0055(10)
C25 0.0191(11) 0.0134(11) 0.0176(11) 0.0039(9) 0.0005(9) 0.0018(9)
C30 0.0141(10) 0.0150(11) 0.0112(10) 0.0033(8) 0.0031(8) 0.0051(9)
C31 0.0152(11) 0.0184(11) 0.0178(11) 0.0046(9) 0.0046(8) 0.0038(9)
C32 0.0215(12) 0.0270(13) 0.0233(12) 0.0077(10) 0.0110(10) 0.0071(10)
C33 0.0275(13) 0.0287(13) 0.0215(12) 0.0060(10) 0.0124(10) 0.0141(11)
C34 0.0297(13) 0.0191(12) 0.0188(12) 0.0014(9) 0.0070(10) 0.0109(10)
C35 0.0207(11) 0.0143(11) 0.0173(11) 0.0031(9) 0.0053(9) 0.0044(9)
C40 0.0163(10) 0.0124(10) 0.0115(10) 0.0036(8) 0.0014(8) 0.0021(9)
C41 0.0193(11) 0.0180(11) 0.0177(11) 0.0059(9) 0.0035(9) 0.0053(9)
C42 0.0216(12) 0.0191(12) 0.0213(12) 0.0081(9) 0.0039(9) 0.0083(10)
C43 0.0285(13) 0.0159(11) 0.0204(12) 0.0052(9) 0.0003(10) 0.0056(10)
C44 0.0219(12) 0.0142(11) 0.0170(11) 0.0049(9) 0.0002(9) 0.0004(9)
C45 0.0183(11) 0.0145(11) 0.0165(11) 0.0054(9) 0.0004(9) 0.0009(9)
C50 0.0151(10) 0.0134(10) 0.0118(10) 0.0023(8) 0.0024(8) 0.0035(9)
C51 0.0146(10) 0.0180(11) 0.0123(10) 0.0032(8) 0.0012(8) 0.0016(9)
C52 0.0175(11) 0.0219(12) 0.0181(11) 0.0035(9) 0.0034(9) 0.0069(10)
C53 0.0198(12) 0.0300(14) 0.0168(11) 0.0018(10) 0.0056(9) 0.0059(10)
C54 0.0221(12) 0.0238(12) 0.0132(11) 0.0004(9) 0.0035(9) 0.0036(10)
C55 0.0188(11) 0.0223(12) 0.0115(10) 0.0024(9) 0.0001(8) 0.0029(10)
C60 0.0110(10) 0.0144(11) 0.0144(10) 0.0041(8) 0.0012(8) 0.0001(8)
C61 0.0191(11) 0.0140(11) 0.0149(11) 0.0025(8) 0.0003(9) 0.0025(9)
C62 0.0245(12) 0.0158(11) 0.0233(12) 0.0049(9) -0.0016(10) -0.0029(10)
C63 0.0246(13) 0.0227(13) 0.0271(13) 0.0047(10) -0.0055(10) -0.0081(10)
C64 0.0182(12) 0.0296(14) 0.0225(12) 0.0089(10) -0.0050(9) -0.0041(10)
C65 0.0179(11) 0.0225(12) 0.0171(11) 0.0074(9) -0.0044(9) -0.0029(10)
C70 0.0278(15) 0.0416(17) 0.0505(18) 0.0135(14) 0.0076(13) -0.0067(13)
C71 0.0392(17) 0.0399(17) 0.0541(19) 0.0186(15) 0.0088(14) -0.0028(14)
C72 0.0233(14) 0.0389(16) 0.0498(17) 0.0235(14) -0.0006(12) -0.0021(12)
C73 0.0328(15) 0.0346(16) 0.0501(18) 0.0070(13) 0.0108(13) -0.0020(13)
C74 0.0265(14) 0.0473(18) 0.0492(18) 0.0236(14) 0.0013(13) 0.0014(13)
C75 0.0199(13) 0.0342(16) 0.0547(18) 0.0130(13) 0.0065(12) 0.0048(12)
C76 0.0428(19) 0.062(2) 0.0472(19) 0.0034(16) -0.0059(15) -0.0041(17)
C80 0.0291(14) 0.0407(15) 0.0191(12) 0.0048(11) 0.0020(10) 0.0075(12)
C81 0.0412(15) 0.0381(16) 0.0246(13) 0.0146(12) 0.0064(11) 0.0107(13)
C82 0.0385(16) 0.0537(18) 0.0222(14) 0.0131(13) 0.0032(11) 0.0166(14)
C83 0.0323(15) 0.0596(19) 0.0202(13) 0.0024(13) -0.0024(11) 0.0022(14)
C84 0.0424(17) 0.0468(18) 0.0283(15) -0.0049(13) 0.0005(12) -0.0110(14)
C85 0.0447(17) 0.0369(16) 0.0283(15) -0.0026(12) 0.0017(12) 0.0055(13)
C86 0.0365(16) 0.056(2) 0.0419(18) 0.0077(15) 0.0063(13) 0.0124(15)

loop_
_atom_type_symbol
_atom_type_description
_atom_type_scat_dispersion_real
_atom_type_scat_dispersion_imag
_atom_type_scat_source
C C 0.0033 0.0016 'International Tables Vol C Tables 4.2.6.8 and 6.1.1.4'
H H 0.0000 0.0000 'International Tables Vol C Tables 4.2.6.8 and 6.1.1.4'
O O 0.0106 0.0060 'International Tables Vol C Tables 4.2.6.8 and 6.1.1.4'
P P 0.1023 0.0942 'International Tables Vol C Tables 4.2.6.8 and 6.1.1.4'
Cl Cl 0.1484 0.1585 'International Tables Vol C Tables 4.2.6.8 and 6.1.1.4'
Fe Fe 0.3463 0.8444 'International Tables Vol C Tables 4.2.6.8 and 6.1.1.4'
Ga Ga 0.2307 1.6083 'International Tables Vol C Tables 4.2.6.8 and 6.1.1.4'

loop_
_geom_angle_atom_site_label_1
_geom_angle_atom_site_label_2
_geom_angle_atom_site_label_3
_geom_angle
Cl1 Ga1 Cl2 108.83(3)
Cl1 Ga1 Fe1 127.11(3)
Cl2 Ga1 Fe1 124.05(3)
O1 C1 Fe1 178.99(19)
C30 P1 C20 105.37(10)
C30 P1 C10 104.51(10)
C20 P1 C10 105.39(10)
C30 P1 Fe1 119.21(7)
C20 P1 Fe1 112.80(7)
C10 P1 Fe1 108.47(7)
C2 Fe1 C1 163.64(10)
C2 Fe1 C3 98.01(10)
C1 Fe1 C3 98.29(10)
C2 Fe1 P1 91.56(7)
C1 Fe1 P1 88.37(7)
C3 Fe1 P1 85.42(7)
C2 Fe1 P2 89.56(7)
C1 Fe1 P2 92.36(7)
C3 Fe1 P2 88.10(7)
P1 Fe1 P2 173.51(2)
C2 Fe1 Ga1 81.08(8)
C1 Fe1 Ga1 82.62(7)
C3 Fe1 Ga1 179.08(7)
P1 Fe1 Ga1 94.50(2)
P2 Fe1 Ga1 91.99(2)
Cl5 Ga2 Cl4 110.11(3)
Cl5 Ga2 Cl6 111.11(3)
Cl4 Ga2 Cl6 107.73(3)
Cl5 Ga2 Cl3 108.11(3)
Cl4 Ga2 Cl3 110.55(3)
Cl6 Ga2 Cl3 109.25(3)
O2 C2 Fe1 179.2(2)
C40 P2 C50 105.39(10)
C40 P2 C60 103.47(10)
C50 P2 C60 106.41(10)
C40 P2 Fe1 121.30(7)
C50 P2 Fe1 110.81(7)
C60 P2 Fe1 108.39(7)
O3 C3 Fe1 177.5(2)
C12 C11 C10 110.68(19)
C12 C11 H012 109.5
C10 C11 H012 109.5
C12 C11 H013 109.5
C10 C11 H013 109.5
H012 C11 H013 108.1
C14 C13 C12 110.52(19)
C14 C13 H01S 109.5
C12 C13 H01S 109.5
C14 C13 H01T 109.5
C12 C13 H01T 109.5
H01S C13 H01T 108.1
C13 C12 C11 111.43(19)
C13 C12 H016 109.3
C11 C12 H016 109.3
C13 C12 H017 109.3
C11 C12 H017 109.3
H016 C12 H017 108.0
C15 C10 C11 108.88(18)
C15 C10 P1 118.33(15)
C11 C10 P1 112.83(15)
C15 C10 H10 105.2
C11 C10 H10 105.2
P1 C10 H10 105.2
C13 C14 C15 111.9(2)
C13 C14 H01Y 109.2
C15 C14 H01Y 109.2
C13 C14 H01Z 109.2
C15 C14 H01Z 109.2
H01Y C14 H01Z 107.9
C14 C15 C10 108.83(18)
C14 C15 H00K 109.9
C10 C15 H00K 109.9
C14 C15 H00M 109.9
C10 C15 H00M 109.9
H00K C15 H00M 108.3
C22 C21 C20 110.70(19)
C22 C21 H00A 109.5
C20 C21 H00A 109.5
C22 C21 H00B 109.5
C20 C21 H00B 109.5
H00A C21 H00B 108.1
C25 C20 C21 108.26(17)
C25 C20 P1 117.84(15)
C21 C20 P1 113.60(15)
C25 C20 H20 105.3
C21 C20 H20 105.3
P1 C20 H20 105.3
C24 C23 C22 111.63(19)
C24 C23 H00Q 109.3
C22 C23 H00Q 109.3
C24 C23 H00S 109.3
C22 C23 H00S 109.3
H00Q C23 H00S 108.0
C21 C22 C23 112.58(19)
C21 C22 H01I 109.1
C23 C22 H01I 109.1
C21 C22 H01J 109.1
C23 C22 H01J 109.1
H01I C22 H01J 107.8
C23 C24 C25 111.8(2)
C23 C24 H01G 109.3
C25 C24 H01G 109.3
C23 C24 H01H 109.3
C25 C24 H01H 109.3
H01G C24 H01H 107.9
C24 C25 C20 109.91(18)
C24 C25 H00H 109.7
C20 C25 H00H 109.7
C24 C25 H00I 109.7
C20 C25 H00I 109.7
H00H C25 H00I 108.2
C35 C30 C31 109.87(18)
C35 C30 P1 113.14(15)
C31 C30 P1 115.13(15)
C35 C30 H30 106.0
C31 C30 H30 106.0
P1 C30 H30 106.0
C32 C31 C30 110.00(19)
C32 C31 H00C 109.7
C30 C31 H00C 109.7
C32 C31 H00D 109.7
C30 C31 H00D 109.7
H00C C31 H00D 108.2
C33 C32 C31 111.67(19)
C33 C32 H01K 109.3
C31 C32 H01K 109.3
C33 C32 H01L 109.3
C31 C32 H01L 109.3
H01K C32 H01L 107.9
C32 C33 C34 111.4(2)
C32 C33 H018 109.4
C34 C33 H018 109.4
C32 C33 H019 109.4
C34 C33 H019 109.4
H018 C33 H019 108.0
C33 C34 C35 110.7(2)
C33 C34 H01Q 109.5
C35 C34 H01Q 109.5
C33 C34 H01R 109.5
C35 C34 H01R 109.5
H01Q C34 H01R 108.1
C30 C35 C34 111.00(18)
C30 C35 H01O 109.4
C34 C35 H01O 109.4
C30 C35 H01P 109.4
C34 C35 H01P 109.4
H01O C35 H01P 108.0
C41 C40 C45 109.44(18)
C41 C40 P2 114.33(15)
C45 C40 P2 115.87(15)
C41 C40 H40 105.4
C45 C40 H40 105.4
P2 C40 H40 105.4
C42 C41 C40 110.12(18)
C42 C41 H01W 109.6
C40 C41 H01W 109.6
C42 C41 H01X 109.6
C40 C41 H01X 109.6
H01W C41 H01X 108.2
C43 C42 C41 110.87(19)
C43 C42 H010 109.5
C41 C42 H010 109.5
C43 C42 H011 109.5
C41 C42 H011 109.5
H010 C42 H011 108.1
C44 C43 C42 111.33(19)
C44 C43 H014 109.4
C42 C43 H014 109.4
C44 C43 H015 109.4
C42 C43 H015 109.4
H014 C43 H015 108.0
C43 C44 C45 111.18(19)
C43 C44 H44 109.4
C45 C44 H44 109.4
C43 C44 H00X 109.4
C45 C44 H00X 109.4
H44 C44 H00X 108.0
C44 C45 C40 109.26(18)
C44 C45 H00Y 109.8
C40 C45 H00Y 109.8
C44 C45 H00Z 109.8
C40 C45 H00Z 109.8
H00Y C45 H00Z 108.3
C55 C50 C51 108.73(17)
C55 C50 P2 114.31(15)
C51 C50 P2 116.72(15)
C55 C50 H50 105.3
C51 C50 H50 105.3
P2 C50 H50 105.3
C52 C51 C50 109.27(18)
C52 C51 H01C 109.8
C50 C51 H01C 109.8
C52 C51 H01D 109.8
C50 C51 H01D 109.8
H01C C51 H01D 108.3
C53 C52 C51 111.02(19)
C53 C52 H01A 109.4
C51 C52 H01A 109.4
C53 C52 H01B 109.4
C51 C52 H01B 109.4
H01A C52 H01B 108.0
C52 C53 C54 111.10(19)
C52 C53 H01M 109.4
C54 C53 H01M 109.4
C52 C53 H01N 109.4
C54 C53 H01N 109.4
H01M C53 H01N 108.0
C55 C54 C53 111.98(19)
C55 C54 H01U 109.2
C53 C54 H01U 109.2
C55 C54 H01V 109.2
C53 C54 H01V 109.2
H01U C54 H01V 107.9
C54 C55 C50 110.30(18)
C54 C55 H00O 109.6
C50 C55 H00O 109.6
C54 C55 H00P 109.6
C50 C55 H00P 109.6
H00O C55 H00P 108.1
C61 C60 C65 108.71(18)
C61 C60 P2 111.31(14)
C65 C60 P2 119.36(15)
C61 C60 H60 105.5
C65 C60 H60 105.5
P2 C60 H60 105.5
C62 C61 C60 111.04(18)
C62 C61 H00E 109.4
C60 C61 H00E 109.4
C62 C61 H00G 109.4
C60 C61 H00G 109.4
H00E C61 H00G 108.0
C61 C62 C63 111.72(19)
C61 C62 H00T 109.3
C63 C62 H00T 109.3
C61 C62 H62 109.3
C63 C62 H62 109.3
H00T C62 H62 107.9
C64 C63 C62 111.5(2)
C64 C63 H022 109.3
C62 C63 H022 109.3
C64 C63 H023 109.3
C62 C63 H023 109.3
H022 C63 H023 108.0
C63 C64 C65 111.2(2)
C63 C64 H020 109.4
C65 C64 H020 109.4
C63 C64 H021 109.4
C65 C64 H021 109.4
H020 C64 H021 108.0
C64 C65 C60 108.50(18)
C64 C65 H01E 110.0
C60 C65 H01E 110.0
C64 C65 H01F 110.0
C60 C65 H01F 110.0
H01E C65 H01F 108.4
C75 C70 C76 122.4(3)
C75 C70 C71 117.9(3)
C76 C70 C71 119.7(3)
C72 C71 C70 118.8(3)
C72 C71 H02B 120.6
C70 C71 H02B 120.6
C71 C72 C73 124.2(3)
C71 C72 H024 117.9
C73 C72 H024 117.9
C74 C73 C72 118.7(3)
C74 C73 H02D 120.6
C72 C73 H02D 120.6
C73 C74 C75 117.8(3)
C73 C74 H02C 121.1
C75 C74 H02C 121.1
C70 C75 C74 122.6(3)
C70 C75 H025 118.7
C74 C75 H025 118.7
C70 C76 H02H 120.0
C70 C76 H02I 120.0
H02H C76 H02I 120.0
C81 C80 C85 117.7(3)
C81 C80 C86 122.1(3)
C85 C80 C86 120.1(3)
C82 C81 C80 122.0(3)
C82 C81 H028 119.0
C80 C81 H028 119.0
C81 C82 C83 119.6(3)
C81 C82 H027 120.2
C83 C82 H027 120.2
C84 C83 C82 119.5(3)
C84 C83 H029 120.2
C82 C83 H029 120.2
C83 C84 C85 120.6(3)
C83 C84 H02A 119.7
C85 C84 H02A 119.7
C84 C85 C80 120.5(3)
C84 C85 H026 119.8
C80 C85 H026 119.8
C80 C86 H02E 109.5
C80 C86 H02F 109.5
H02E C86 H02F 109.5
C80 C86 H02G 109.5
H02E C86 H02G 109.5
H02F C86 H02G 109.5

loop_
_geom_bond_atom_site_label_1
_geom_bond_atom_site_label_2
_geom_bond_distance
Ga1 Cl1 2.1753(8)
Ga1 Cl2 2.1766(8)
Ga1 Fe1 2.3694(5)
C1 O1 1.145(3)
C1 Fe1 1.811(2)
P1 C30 1.856(2)
P1 C20 1.872(2)
P1 C10 1.875(2)
P1 Fe1 2.3578(7)
Fe1 C2 1.811(2)
Fe1 C3 1.813(2)
Fe1 P2 2.3632(7)
Ga2 Cl5 2.1760(8)
Ga2 Cl4 2.1856(8)
Ga2 Cl6 2.1858(7)
Ga2 Cl3 2.1892(7)
C2 O2 1.142(3)
P2 C40 1.852(2)
P2 C50 1.868(2)
P2 C60 1.872(2)
C3 O3 1.136(3)
C11 C12 1.532(3)
C11 C10 1.547(3)
C11 H012 0.9900
C11 H013 0.9900
C13 C14 1.524(4)
C13 C12 1.528(3)
C13 H01S 0.9900
C13 H01T 0.9900
C12 H016 0.9900
C12 H017 0.9900
C10 C15 1.544(3)
C10 H10 1.0000
C14 C15 1.541(3)
C14 H01Y 0.9900
C14 H01Z 0.9900
C15 H00K 0.9900
C15 H00M 0.9900
C21 C22 1.531(3)
C21 C20 1.546(3)
C21 H00A 0.9900
C21 H00B 0.9900
C20 C25 1.546(3)
C20 H20 1.0000
C23 C24 1.531(3)
C23 C22 1.534(3)
C23 H00Q 0.9900
C23 H00S 0.9900
C22 H01I 0.9900
C22 H01J 0.9900
C24 C25 1.533(3)
C24 H01G 0.9900
C24 H01H 0.9900
C25 H00H 0.9900
C25 H00I 0.9900
C30 C35 1.535(3)
C30 C31 1.541(3)
C30 H30 1.0000
C31 C32 1.537(3)
C31 H00C 0.9900
C31 H00D 0.9900
C32 C33 1.527(3)
C32 H01K 0.9900
C32 H01L 0.9900
C33 C34 1.528(4)
C33 H018 0.9900
C33 H019 0.9900
C34 C35 1.536(3)
C34 H01Q 0.9900
C34 H01R 0.9900
C35 H01O 0.9900
C35 H01P 0.9900
C40 C41 1.540(3)
C40 C45 1.543(3)
C40 H40 1.0000
C41 C42 1.535(3)
C41 H01W 0.9900
C41 H01X 0.9900
C42 C43 1.532(3)
C42 H010 0.9900
C42 H011 0.9900
C43 C44 1.525(3)
C43 H014 0.9900
C43 H015 0.9900
C44 C45 1.540(3)
C44 H44 0.9900
C44 H00X 0.9900
C45 H00Y 0.9900
C45 H00Z 0.9900
C50 C55 1.548(3)
C50 C51 1.551(3)
C50 H50 1.0000
C51 C52 1.533(3)
C51 H01C 0.9900
C51 H01D 0.9900
C52 C53 1.524(3)
C52 H01A 0.9900
C52 H01B 0.9900
C53 C54 1.530(3)
C53 H01M 0.9900
C53 H01N 0.9900
C54 C55 1.530(3)
C54 H01U 0.9900
C54 H01V 0.9900
C55 H00O 0.9900
C55 H00P 0.9900
C60 C61 1.545(3)
C60 C65 1.548(3)
C60 H60 1.0000
C61 C62 1.531(3)
C61 H00E 0.9900
C61 H00G 0.9900
C62 C63 1.532(3)
C62 H00T 0.9900
C62 H62 0.9900
C63 C64 1.527(4)
C63 H022 0.9900
C63 H023 0.9900
C64 C65 1.542(3)
C64 H020 0.9900
C64 H021 0.9900
C65 H01E 0.9900
C65 H01F 0.9900
C70 C75 1.343(4)
C70 C76 1.435(5)
C70 C71 1.442(5)
C71 C72 1.339(5)
C71 H02B 0.9500
C72 C73 1.410(4)
C72 H024 0.9500
C73 C74 1.350(4)
C73 H02D 0.9500
C74 C75 1.472(4)
C74 H02C 0.9500
C75 H025 0.9500
C76 H02H 0.9500
C76 H02I 0.9500
C80 C81 1.387(4)
C80 C85 1.406(4)
C80 C86 1.511(4)
C81 C82 1.377(4)
C81 H028 0.9500
C82 C83 1.397(4)
C82 H027 0.9500
C83 C84 1.375(5)
C83 H029 0.9500
C84 C85 1.388(4)
C84 H02A 0.9500
C85 H026 0.9500
C86 H02E 0.9800
C86 H02F 0.9800
C86 H02G 0.9800
